data_2204188
loop_
_publ_author_name
'Gao, Shan'
'Liu, Ji-Wei'
'Huo, Li-Hua'
'Zhao, Hui'
'Zhao, Jing-Gui'

_publ_section_title
;<i>catena</i>-Poly[[[aqua(1,10-phenanthroline-\k^2^<i>N</i>,<i>N</i>')copper(II)]-\m-benzene-1,4-dioxyacetato-\k^3^<i>O</i>,<i>O</i>':<i>O</i>'']
 monohydrate]
;
_journal_issue 9
_journal_name_full 'Acta Crystallographica Section E'
_journal_page_first m1231
_journal_page_last m1233
_journal_paper_doi 10.1107/S1600536804019014
_journal_volume 60
_journal_year 2004
_chemical_formula_iupac '[Cu (C10 H8 O6) (C12 H8 N2) (H2 O)] , H2 O'
_chemical_formula_moiety 'C22 H18 Cu N2 O7 , H2 O'
_chemical_formula_sum 'C22 H20 Cu N2 O8'
_chemical_formula_weight 503.95
_chemical_name_systematic
;
catena-Poly[[[aqua(1,10-phenanthroline-\k^2^N,N')copper(II)]-\m-benzene-
1,4-dioxyacetato-\k^3^O,O':O''] monohydrate]
;
_space_group_IT_number 14
_symmetry_cell_setting monoclinic
_symmetry_space_group_name_Hall '-P 2ybc'
_symmetry_space_group_name_H-M 'P 1 21/c 1'
_atom_sites_solution_hydrogens geom
_atom_sites_solution_primary direct
_atom_sites_solution_secondary difmap
_cell_angle_alpha 90.00
_cell_angle_beta 98.85(3)
_cell_angle_gamma 90.00
_cell_formula_units_Z 4
_cell_length_a 7.2444(14)
_cell_length_b 16.089(3)
_cell_length_c 18.276(4)
_cell_measurement_reflns_used 12433
_cell_measurement_temperature 293(2)
_cell_measurement_theta_max 27.5
_cell_measurement_theta_min 3.2
_cell_volume 2104.8(7)
_computing_cell_refinement 'RAPID AUTO'
_computing_data_collection 'RAPID AUTO (Rigaku, 1998)'
_computing_data_reduction 'CrystalStructure (Rigaku/MSC, 2002)'
_computing_molecular_graphics 'ORTEPII (Johnson, 1976)'
_computing_publication_material SHELXL97
_computing_structure_refinement 'SHELXL97 (Sheldrick, 1997)'
_computing_structure_solution 'SHELXS97 (Sheldrick, 1997)'
_diffrn_ambient_temperature 293(2)
_diffrn_detector_area_resol_mean 10
_diffrn_measured_fraction_theta_full 0.998
_diffrn_measured_fraction_theta_max 0.998
_diffrn_measurement_device_type 'Rigaku R-AXIS RAPID'
_diffrn_measurement_method \w
_diffrn_radiation_monochromator graphite
_diffrn_radiation_source 'fine-focus sealed tube'
_diffrn_radiation_type MoK\a
_diffrn_radiation_wavelength 0.71073
_diffrn_reflns_av_R_equivalents 0.024
_diffrn_reflns_av_sigmaI/netI 0.016
_diffrn_reflns_limit_h_max 9
_diffrn_reflns_limit_h_min -9
_diffrn_reflns_limit_k_max 20
_diffrn_reflns_limit_k_min -18
_diffrn_reflns_limit_l_max 23
_diffrn_reflns_limit_l_min -23
_diffrn_reflns_number 20006
_diffrn_reflns_theta_full 27.5
_diffrn_reflns_theta_max 27.5
_diffrn_reflns_theta_min 3.1
_diffrn_standards_decay_% 0
_diffrn_standards_number 0
_exptl_absorpt_coefficient_mu 1.092
_exptl_absorpt_correction_T_max 0.819
_exptl_absorpt_correction_T_min 0.676
_exptl_absorpt_correction_type multi-scan
_exptl_absorpt_process_details '(ABSCOR; Higashi, 1995)'
_exptl_crystal_colour blue
_exptl_crystal_density_diffrn 1.590
_exptl_crystal_density_meas ?
_exptl_crystal_density_method .
_exptl_crystal_description prism
_exptl_crystal_F_000 1036
_exptl_crystal_size_max 0.39
_exptl_crystal_size_mid 0.25
_exptl_crystal_size_min 0.19
_refine_diff_density_max 0.457
_refine_diff_density_min -0.216
_refine_ls_extinction_method none
_refine_ls_goodness_of_fit_ref 1.04
_refine_ls_hydrogen_treatment mixed
_refine_ls_matrix_type full
_refine_ls_number_parameters 310
_refine_ls_number_reflns 4809
_refine_ls_number_restraints 6
_refine_ls_restrained_S_all 1.04
_refine_ls_R_factor_all 0.044
_refine_ls_R_factor_gt 0.033
_refine_ls_shift/su_max 0.002
_refine_ls_shift/su_mean 0.000
_refine_ls_structure_factor_coef Fsqd
_refine_ls_weighting_details 'calc w = 1/[\s^2^(Fo^2^)+(0.0473P)^2^+0.5695P] where P=(Fo^2^+2Fc^2^)/3'
_refine_ls_weighting_scheme calc
_refine_ls_wR_factor_gt 0.081
_refine_ls_wR_factor_ref 0.085
_reflns_number_gt 4031
_reflns_number_total 4809
_reflns_threshold_expression I>2\s(I)
_cod_data_source_file hg6083.cif
_cod_data_source_block I
_cod_depositor_comments
;
The following automatic conversions were performed:
'_symmetry_cell_setting' value 'Monoclinic' changed to 'monoclinic'
according to '/home/saulius/struct/CIF-dictionaries/cif_core.dic'
dictionary named 'cif_core.dic' version 2.4.1 from 2010-06-29.

Automatic conversion script
Id: cif_fix_enum 1527 2010-12-29 10:47:43Z saulius 

The following automatic conversions were performed:

'_symmetry_cell_setting' value 'Monoclinic' changed to 'monoclinic'
according to /home/saulius/struct/CIF-dictionaries/cif_core.dic
dictionary named 'cif_core.dic' version 2.4.1 from 2010-06-29.

Automatic conversion script
Id: cif_fix_values 1715 2011-07-08 13:25:40Z adriana 
;
_cod_original_sg_symbol_H-M 'P 21/c'
_cod_database_code 2204188

loop_
_symmetry_equiv_pos_as_xyz
'x, y, z'
'-x, y+1/2, -z+1/2'
'-x, -y, -z'
'x, -y-1/2, z-1/2'

loop_
_atom_site_label
_atom_site_fract_x
_atom_site_fract_y
_atom_site_fract_z
_atom_site_U_iso_or_equiv
_atom_site_adp_type
_atom_site_calc_flag
_atom_site_refinement_flags
_atom_site_occupancy
_atom_site_type_symbol
Cu1 0.70968(3) 0.360518(14) 0.827204(11) 0.03493(8) Uani d . 1 Cu
N1 0.7638(2) 0.48258(10) 0.83549(9) 0.0398(3) Uani d . 1 N
N2 0.7233(2) 0.37280(9) 0.93875(8) 0.0359(3) Uani d . 1 N
O1 0.58978(19) 0.37151(9) 0.72349(7) 0.0446(3) Uani d . 1 O
O2 0.3317(2) 0.39150(12) 0.77239(8) 0.0565(4) Uani d . 1 O
O3 0.1175(2) 0.37726(11) 0.64064(8) 0.0538(4) Uani d . 1 O
O4 -0.38531(19) 0.41524(9) 0.38212(8) 0.0454(3) Uani d . 1 O
O5 -0.34246(19) 0.25780(8) 0.33416(7) 0.0401(3) Uani d . 1 O
O6 -0.2045(2) 0.30348(10) 0.23979(8) 0.0576(4) Uani d . 1 O
O7 0.9935(2) 0.32991(12) 0.79481(9) 0.0556(4) Uani d D 1 O
O8 0.2826(3) 0.21690(13) 0.88278(12) 0.0783(5) Uani d D 1 O
C1 0.7918(3) 0.53524(14) 0.78219(13) 0.0519(5) Uani d . 1 C
C2 0.8216(3) 0.61969(15) 0.79547(16) 0.0615(6) Uani d . 1 C
C3 0.8209(3) 0.65029(14) 0.86487(17) 0.0628(7) Uani d . 1 C
C4 0.7913(3) 0.59701(13) 0.92316(14) 0.0502(5) Uani d . 1 C
C5 0.7860(3) 0.62154(15) 0.99824(16) 0.0612(7) Uani d . 1 C
C6 0.7598(3) 0.56604(16) 1.05071(14) 0.0582(6) Uani d . 1 C
C7 0.7386(3) 0.47906(14) 1.03394(11) 0.0454(5) Uani d . 1 C
C8 0.7184(3) 0.41625(16) 1.08581(11) 0.0537(6) Uani d . 1 C
C9 0.7026(3) 0.33555(16) 1.06383(11) 0.0530(5) Uani d . 1 C
C10 0.7049(3) 0.31540(14) 0.98960(11) 0.0448(4) Uani d . 1 C
C11 0.7408(2) 0.45309(12) 0.96072(10) 0.0365(4) Uani d . 1 C
C12 0.7649(2) 0.51303(12) 0.90485(11) 0.0386(4) Uani d . 1 C
C13 0.4149(3) 0.38051(12) 0.71915(10) 0.0374(4) Uani d . 1 C
C14 0.3119(3) 0.37828(12) 0.64042(10) 0.0389(4) Uani d . 1 C
C15 0.0030(3) 0.38574(13) 0.57315(11) 0.0409(4) Uani d . 1 C
C16 -0.1855(3) 0.39939(14) 0.57599(11) 0.0467(5) Uani d . 1 C
C17 -0.3093(3) 0.40916(13) 0.51155(12) 0.0445(5) Uani d . 1 C
C18 -0.2486(3) 0.40438(11) 0.44315(11) 0.0376(4) Uani d . 1 C
C19 -0.0629(3) 0.38923(13) 0.44018(10) 0.0411(4) Uani d . 1 C
C20 0.0636(3) 0.37978(13) 0.50523(11) 0.0418(4) Uani d . 1 C
C21 -0.3302(3) 0.40348(13) 0.31170(11) 0.0459(5) Uani d . 1 C
C22 -0.2878(3) 0.31412(12) 0.29309(10) 0.0394(4) Uani d . 1 C
H1 0.7913 0.5150 0.7345 0.062 Uiso calc R 1 H
H2 0.8420 0.6550 0.7572 0.074 Uiso calc R 1 H
H3 0.8401 0.7068 0.8739 0.075 Uiso calc R 1 H
H5 0.8010 0.6774 1.0110 0.073 Uiso calc R 1 H
H6 0.7554 0.5843 1.0987 0.070 Uiso calc R 1 H
H8 0.7159 0.4300 1.1351 0.064 Uiso calc R 1 H
H9 0.6903 0.2939 1.0980 0.064 Uiso calc R 1 H
H10 0.6931 0.2600 0.9752 0.054 Uiso calc R 1 H
H14A 0.3450 0.4267 0.6136 0.047 Uiso calc R 1 H
H14B 0.3483 0.3291 0.6155 0.047 Uiso calc R 1 H
H16 -0.2277 0.4019 0.6215 0.056 Uiso calc R 1 H
H17 -0.4348 0.4191 0.5138 0.053 Uiso calc R 1 H
H19 -0.0216 0.3853 0.3946 0.049 Uiso calc R 1 H
H20 0.1889 0.3695 0.5030 0.050 Uiso calc R 1 H
H21B -0.2199 0.4369 0.3092 0.055 Uiso calc R 1 H
H21A -0.4289 0.4241 0.2741 0.055 Uiso calc R 1 H
H23B 0.949(4) 0.2927(13) 0.7642(12) 0.083 Uiso d D 1 H
H23A 1.068(3) 0.3602(14) 0.7751(14) 0.083 Uiso d D 1 H
H24B 0.214(4) 0.251(2) 0.8543(18) 0.118 Uiso d D 1 H
H24A 0.393(2) 0.220(2) 0.8728(19) 0.118 Uiso d D 1 H

loop_
_atom_site_aniso_label
_atom_site_aniso_U_11
_atom_site_aniso_U_22
_atom_site_aniso_U_33
_atom_site_aniso_U_12
_atom_site_aniso_U_13
_atom_site_aniso_U_23
Cu1 0.03999(13) 0.03953(13) 0.02564(12) -0.00191(9) 0.00622(8) -0.00115(9)
N1 0.0389(8) 0.0425(9) 0.0381(8) -0.0006(7) 0.0063(6) 0.0027(7)
N2 0.0384(8) 0.0412(9) 0.0283(7) -0.0001(6) 0.0054(6) -0.0019(6)
O1 0.0402(7) 0.0638(9) 0.0295(7) -0.0019(6) 0.0041(5) 0.0039(6)
O2 0.0444(8) 0.0939(12) 0.0319(7) -0.0076(8) 0.0081(6) -0.0051(7)
O3 0.0404(7) 0.0903(12) 0.0303(7) -0.0065(7) 0.0038(6) 0.0006(7)
O4 0.0408(7) 0.0461(8) 0.0465(8) 0.0068(6) -0.0023(6) 0.0000(6)
O5 0.0492(7) 0.0388(7) 0.0335(7) 0.0018(6) 0.0098(5) 0.0037(5)
O6 0.0708(10) 0.0625(10) 0.0430(8) 0.0045(8) 0.0203(7) 0.0141(7)
O7 0.0433(8) 0.0696(10) 0.0571(10) -0.0096(7) 0.0178(7) -0.0124(8)
O8 0.0658(12) 0.0857(14) 0.0888(15) 0.0054(10) 0.0287(11) 0.0081(11)
C1 0.0498(11) 0.0552(13) 0.0510(12) -0.0044(10) 0.0084(9) 0.0123(10)
C2 0.0527(13) 0.0531(14) 0.0775(18) -0.0054(10) 0.0063(12) 0.0228(12)
C3 0.0490(12) 0.0387(12) 0.098(2) -0.0005(9) 0.0035(12) 0.0022(12)
C4 0.0370(10) 0.0398(11) 0.0717(15) 0.0042(8) 0.0018(9) -0.0063(10)
C5 0.0523(13) 0.0477(13) 0.0810(18) 0.0049(10) 0.0015(12) -0.0272(12)
C6 0.0498(12) 0.0673(15) 0.0548(14) 0.0083(11) -0.0001(10) -0.0284(12)
C7 0.0341(9) 0.0621(13) 0.0385(10) 0.0069(9) 0.0009(7) -0.0146(9)
C8 0.0478(11) 0.0851(17) 0.0278(10) 0.0057(11) 0.0044(8) -0.0081(10)
C9 0.0558(13) 0.0721(15) 0.0305(10) -0.0009(11) 0.0047(9) 0.0074(10)
C10 0.0494(11) 0.0501(12) 0.0346(10) -0.0004(9) 0.0060(8) 0.0020(8)
C11 0.0290(8) 0.0457(10) 0.0339(9) 0.0047(7) 0.0022(7) -0.0063(8)
C12 0.0286(8) 0.0417(10) 0.0447(10) 0.0028(7) 0.0031(7) -0.0040(8)
C13 0.0428(10) 0.0394(10) 0.0299(9) -0.0085(8) 0.0048(7) 0.0015(7)
C14 0.0396(10) 0.0461(11) 0.0309(9) -0.0050(8) 0.0049(7) 0.0002(7)
C15 0.0396(9) 0.0492(11) 0.0332(9) -0.0055(8) 0.0039(7) -0.0020(8)
C16 0.0437(10) 0.0591(13) 0.0395(10) -0.0029(9) 0.0128(8) -0.0065(9)
C17 0.0358(9) 0.0489(12) 0.0502(12) 0.0022(8) 0.0108(8) -0.0058(9)
C18 0.0378(9) 0.0328(9) 0.0404(10) 0.0004(7) 0.0003(7) -0.0001(7)
C19 0.0405(10) 0.0510(11) 0.0319(9) -0.0018(8) 0.0056(7) -0.0017(8)
C20 0.0350(9) 0.0558(12) 0.0345(10) -0.0015(8) 0.0047(7) -0.0036(8)
C21 0.0489(11) 0.0461(11) 0.0388(10) 0.0010(9) -0.0055(8) 0.0103(9)
C22 0.0384(9) 0.0488(11) 0.0291(9) -0.0007(8) -0.0016(7) 0.0089(8)

loop_
_atom_type_symbol
_atom_type_description
_atom_type_scat_dispersion_real
_atom_type_scat_dispersion_imag
_atom_type_scat_source
C C 0.0033 0.0016 'International Tables Vol C Tables 4.2.6.8 and 6.1.1.4'
H H 0.0000 0.0000 'International Tables Vol C Tables 4.2.6.8 and 6.1.1.4'
N N 0.0061 0.0033 'International Tables Vol C Tables 4.2.6.8 and 6.1.1.4'
O O 0.0106 0.0060 'International Tables Vol C Tables 4.2.6.8 and 6.1.1.4'
Cu Cu 0.3201 1.2651 'International Tables Vol C Tables 4.2.6.8 and 6.1.1.4'

loop_
_geom_angle_atom_site_label_1
_geom_angle_atom_site_label_2
_geom_angle_atom_site_label_3
_geom_angle_site_symmetry_1
_geom_angle_site_symmetry_3
_geom_angle
_geom_angle_publ_flag
N1 Cu1 N2 . . 81.40(6) yes
N1 Cu1 O2 . . 91.24(7) yes
N1 Cu1 O7 . . 93.30(6) yes
N2 Cu1 O2 . . 103.54(6) yes
N2 Cu1 O7 . . 112.00(7) yes
O1 Cu1 N1 . . 92.12(6) yes
O1 Cu1 N2 . . 154.45(6) yes
O1 Cu1 O2 . . 51.65(6) yes
O1 Cu1 O7 . . 92.94(6) yes
O5 Cu1 N1 4_666 . 171.94(6) yes
O5 Cu1 N2 4_666 . 90.54(6) yes
O5 Cu1 O1 4_666 . 95.13(6) yes
O5 Cu1 O2 4_666 . 90.49(6) yes
O5 Cu1 O7 4_666 . 89.86(6) yes
O7 Cu1 O2 . . 144.46(6) yes
Cu1 O7 H23A . . 130(2) no
Cu1 O7 H23B . . 93(2) no
N1 C1 C2 . . 122.1(2) no
N1 C1 H1 . . 118.9 no
N1 C12 C4 . . 123.6(2) no
N1 C12 C11 . . 116.0(2) no
N2 C10 C9 . . 122.3(2) no
N2 C10 H10 . . 118.9 no
N2 C11 C7 . . 123.5(2) no
N2 C11 C12 . . 116.5(2) no
O1 C13 C14 . . 113.5(2) no
O2 C13 O1 . . 124.95(18) no
O2 C13 C14 . . 121.5(2) no
O3 C14 C13 . . 110.1(2) no
O3 C14 H14A . . 109.6 no
O3 C14 H14B . . 109.6 no
O3 C15 C16 . . 116.1(2) no
O4 C18 C17 . . 115.6(2) no
O4 C21 C22 . . 115.1(2) no
O4 C21 H21A . . 108.5 no
O4 C21 H21B . . 108.5 no
O5 C22 C21 . . 116.6(2) no
O6 C22 O5 . . 126.8(2) no
O6 C22 C21 . . 116.6(2) no
C1 N1 Cu1 . . 128.3(2) no
C1 N1 C12 . . 118.3(2) no
C1 C2 H2 . . 120.2 no
C2 C1 H1 . . 118.9 no
C2 C3 C4 . . 120.5(2) no
C2 C3 H3 . . 119.8 no
C3 C2 C1 . . 119.5(2) no
C3 C2 H2 . . 120.2 no
C3 C4 C5 . . 125.8(2) no
C4 C3 H3 . . 119.8 no
C4 C5 H5 . . 119.1 no
C4 C12 C11 . . 120.4(2) no
C5 C6 C7 . . 121.1(2) no
C5 C6 H6 . . 119.4 no
C6 C5 C4 . . 121.8(2) no
C6 C5 H5 . . 119.1 no
C7 C6 H6 . . 119.4 no
C7 C8 H8 . . 120.0 no
C7 C11 C12 . . 119.9(2) no
C8 C7 C6 . . 125.1(2) no
C8 C9 C10 . . 119.7(2) no
C8 C9 H9 . . 120.1 no
C9 C8 C7 . . 120.0(2) no
C9 C8 H8 . . 120.0 no
C9 C10 H10 . . 118.9 no
C10 N2 Cu1 . . 129.60(10) no
C10 N2 C11 . . 118.0(2) no
C10 C9 H9 . . 120.1 no
C11 N2 Cu1 . . 112.20(10) no
C11 C7 C6 . . 118.5(2) no
C11 C7 C8 . . 116.5(2) no
C12 N1 Cu1 . . 113.40(10) no
C12 C4 C3 . . 116.0(2) no
C12 C4 C5 . . 118.2(2) no
C13 O1 Cu1 . . 111.10(10) no
C13 C14 H14A . . 109.6 no
C13 C14 H14B . . 109.6 no
C15 O3 C14 . . 117.3(2) no
C15 C16 H16 . . 120.0 no
C15 C20 C19 . . 120.0(2) no
C15 C20 H20 . . 120.0 no
C16 C17 C18 . . 120.6(2) no
C16 C17 H17 . . 119.7 no
C17 C16 C15 . . 120.0(2) no
C17 C16 H16 . . 120.0 no
C18 O4 C21 . . 116.6(2) no
C18 C17 H17 . . 119.7 no
C18 C19 C20 . . 120.3(2) no
C18 C19 H19 . . 119.9 no
C19 C18 O4 . . 124.95(18) no
C19 C18 C17 . . 119.5(2) no
C19 C20 H20 . . 120.0 no
C20 C15 O3 . . 124.3(2) no
C20 C15 C16 . . 119.6(2) no
C20 C19 H19 . . 119.9 no
C22 O5 Cu1 . 4_465 125.00(10) no
C22 C21 H21A . . 108.5 no
C22 C21 H21B . . 108.5 no
H14A C14 H14B . . 108.1 no
H21B C21 H21A . . 107.5 no
H23B O7 H23A . . 109(2) no
H24B O8 H24A . . 108(2) no

loop_
_geom_bond_atom_site_label_1
_geom_bond_atom_site_label_2
_geom_bond_site_symmetry_2
_geom_bond_distance
_geom_bond_publ_flag
Cu1 N1 . 2.004(2) yes
Cu1 N2 . 2.036(2) yes
Cu1 O1 . 1.9680(10) yes
Cu1 O2 . 2.812(2) yes
Cu1 O5 4_666 1.9490(10) yes
Cu1 O7 . 2.280(2) yes
O1 C13 . 1.265(2) yes
O2 C13 . 1.234(2) yes
O5 C22 . 1.278(2) yes
O6 C22 . 1.234(2) yes
N1 C1 . 1.330(3) no
N1 C12 . 1.358(2) no
N2 C10 . 1.331(3) no
N2 C11 . 1.353(2) no
O3 C15 . 1.383(2) no
O3 C14 . 1.409(2) no
O4 C18 . 1.384(2) no
O4 C21 . 1.418(3) no
O5 Cu1 4_465 1.9490(10) no
O7 H23A . 0.85(3) no
O7 H23B . 0.85(3) no
O8 H24A . 0.85(3) no
O8 H24B . 0.86(3) no
C1 C2 . 1.391(3) no
C1 H1 . 0.9300 no
C2 C3 . 1.361(4) no
C2 H2 . 0.9300 no
C3 C4 . 1.409(4) no
C3 H3 . 0.9300 no
C4 C5 . 1.434(4) no
C4 C12 . 1.398(3) no
C5 C6 . 1.345(4) no
C5 H5 . 0.9300 no
C6 C7 . 1.436(3) no
C6 H6 . 0.9300 no
C7 C8 . 1.409(3) no
C7 C11 . 1.404(3) no
C8 C9 . 1.359(4) no
C8 H8 . 0.9300 no
C9 C10 . 1.397(3) no
C9 H9 . 0.9300 no
C10 H10 . 0.9300 no
C11 C12 . 1.434(3) no
C13 C14 . 1.516(3) no
C14 H14A . 0.9700 no
C14 H14B . 0.9700 no
C15 C20 . 1.382(3) no
C15 C16 . 1.391(3) no
C16 C17 . 1.375(3) no
C16 H16 . 0.9300 no
C17 C18 . 1.390(3) no
C17 H17 . 0.9300 no
C18 C19 . 1.377(3) no
C19 C20 . 1.393(3) no
C19 H19 . 0.9300 no
C20 H20 . 0.9300 no
C21 C22 . 1.520(3) no
C21 H21A . 0.9700 no
C21 H21B . 0.9700 no

loop_
_geom_hbond_atom_site_label_D
_geom_hbond_atom_site_label_H
_geom_hbond_atom_site_label_A
_geom_hbond_site_symmetry_A
_geom_hbond_distance_DH
_geom_hbond_distance_HA
_geom_hbond_distance_DA
_geom_hbond_angle_DHA
_geom_hbond_publ_flag
O7 H23A O2 1_655 0.85(3) 1.98(3) 2.731(2) 147(3) yes
O7 H23A O3 1_655 0.85(3) 2.55(2) 3.179(2) 132(2) yes
O7 H23B O6 4_666 0.85(3) 1.92(3) 2.689(2) 151(2) yes
O8 H24A O5 4_666 0.85(3) 2.17(3) 3.013(2) 170(3) yes
O8 H24B O7 1_455 0.86(3) 2.19(3) 3.040(3) 168(3) yes

loop_
_geom_torsion_atom_site_label_1
_geom_torsion_atom_site_label_2
_geom_torsion_atom_site_label_3
_geom_torsion_atom_site_label_4
_geom_torsion_site_symmetry_1
_geom_torsion
_geom_torsion_publ_flag
Cu1 N1 C1 C2 . 177.64(16) no
Cu1 N1 C12 C4 . -177.11(14) no
Cu1 N1 C12 C11 . 4.2(2) no
Cu1 N2 C10 C9 . -174.50(15) no
Cu1 N2 C11 C7 . 174.87(14) no
Cu1 N2 C11 C12 . -5.84(19) no
Cu1 O1 C13 O2 . 8.5(3) no
Cu1 O1 C13 C14 . -172.63(13) no
Cu1 O5 C22 O6 4_465 4.9(3) no
Cu1 O5 C22 C21 4_465 -175.22(12) no
N1 Cu1 N2 C10 . -178.81(18) no
N1 Cu1 N2 C11 . 6.23(12) no
N1 Cu1 O1 C13 . -93.79(13) no
N1 C1 C2 C3 . -0.6(4) no
N2 C11 C12 N1 . 1.2(2) no
N2 C11 C12 C4 . -177.54(16) no
N2 Cu1 N1 C1 . 176.60(18) no
N2 Cu1 N1 C12 . -5.65(13) no
N2 Cu1 O1 C13 . -19.4(2) no
O1 Cu1 N1 C12 . 149.51(13) no
O1 Cu1 N1 C1 . -28.24(18) no
O1 Cu1 N2 C10 . 104.5(2) no
O1 Cu1 N2 C11 . -70.48(19) no
O1 C13 C14 O3 . 172.02(17) no
O2 C13 C14 O3 . -9.1(3) no
O3 C15 C16 C17 . 179.52(19) no
O3 C15 C20 C19 . 180.0(2) no
O4 C18 C19 C20 . 179.58(18) no
O4 C21 C22 O5 . 14.3(2) no
O4 C21 C22 O6 . -165.89(18) no
O5 Cu1 N2 C10 4_666 1.35(17) no
O5 Cu1 N2 C11 4_666 -173.61(12) no
O5 Cu1 O1 C13 4_666 82.67(13) no
O7 Cu1 N1 C1 . 64.84(18) no
O7 Cu1 N1 C12 . -117.42(13) no
O7 Cu1 N2 C10 . -88.72(18) no
O7 Cu1 N2 C11 . 96.32(13) no
O7 Cu1 O1 C13 . 172.79(13) no
C1 N1 C12 C4 . 0.9(3) no
C1 N1 C12 C11 . -177.81(16) no
C1 C2 C3 C4 . 0.4(4) no
C2 C3 C4 C12 . 0.4(3) no
C2 C3 C4 C5 . -179.5(2) no
C3 C4 C5 C6 . -178.9(2) no
C3 C4 C12 N1 . -1.1(3) no
C3 C4 C12 C11 . 177.57(18) no
C4 C5 C6 C7 . 0.9(4) no
C5 C4 C12 N1 . 178.87(18) no
C5 C4 C12 C11 . -2.5(3) no
C5 C6 C7 C8 . 177.3(2) no
C5 C6 C7 C11 . -1.6(3) no
C6 C7 C8 C9 . -178.8(2) no
C6 C7 C11 N2 . 179.56(18) no
C6 C7 C11 C12 . 0.3(3) no
C7 C8 C9 C10 . -0.6(3) no
C7 C11 C12 N1 . -179.49(16) no
C7 C11 C12 C4 . 1.8(3) no
C8 C7 C11 N2 . 0.6(3) no
C8 C7 C11 C12 . -178.68(17) no
C8 C9 C10 N2 . 0.4(3) no
C10 N2 C11 C7 . -0.7(3) no
C10 N2 C11 C12 . 178.56(16) no
C11 N2 C10 C9 . 0.2(3) no
C11 C7 C8 C9 . 0.1(3) no
C12 N1 C1 C2 . 0.0(3) no
C12 C4 C5 C6 . 1.2(3) no
C14 O3 C15 C20 . 12.4(3) no
C14 O3 C15 C16 . -168.95(19) no
C15 O3 C14 C13 . 172.08(17) no
C15 C16 C17 C18 . 0.9(3) no
C16 C15 C20 C19 . 1.4(3) no
C16 C17 C18 O4 . -179.95(18) no
C16 C17 C18 C19 . 0.4(3) no
C17 C18 C19 C20 . -0.8(3) no
C18 O4 C21 C22 . 70.2(2) no
C18 C19 C20 C15 . -0.1(3) no
C20 C15 C16 C17 . -1.8(3) no
C21 O4 C18 C17 . -174.68(17) no
C21 O4 C18 C19 . 5.0(3) no
